data_4504712
loop_
_publ_author_name
'Visi, Mandana Z.'
'Knobler, Carolyn B.'
'Owen, Jonathan J.'
'Khan, M. Ishaque'
'Schubert, David M.'

_publ_section_title
;
 Structures of Self-Assembled Nonmetal Borates Derived from
 \a,\w-Diaminoalkanes
;
_journal_issue 2
_journal_name_full 'Crystal Growth &amp; Design'
_journal_page_first 538
_journal_paper_doi 10.1021/cg0504915
_journal_volume 6
_journal_year 2006
_chemical_formula_moiety 'C8 H22 N2, 2(B5 H4 O10)'
_chemical_formula_sum 'C8 H30 B10 N2 O20'
_chemical_formula_weight 582.44
_chemical_name_common '1,8-diammoniooctane bispentaborate'
_chemical_name_systematic
; 
 ? 
;
_space_group_IT_number 14
_symmetry_cell_setting monoclinic
_symmetry_space_group_name_Hall '-P 2ybc'
_symmetry_space_group_name_H-M 'P 1 21/c 1'
_atom_sites_solution_hydrogens geom
_atom_sites_solution_primary direct
_atom_sites_solution_secondary difmap
_audit_creation_method SHELXL-97
_cell_angle_alpha 90.00
_cell_angle_beta 92.034(4)
_cell_angle_gamma 90.00
_cell_formula_units_Z 2
_cell_length_a 9.238(2)
_cell_length_b 14.138(3)
_cell_length_c 10.401(3)
_cell_measurement_reflns_used 8870
_cell_measurement_temperature 298(2)
_cell_measurement_theta_max 27.19
_cell_measurement_theta_min 2.43
_cell_volume 1357.6(6)
_computing_cell_refinement 'Bruker SMART'
_computing_data_collection 'Bruker SMART'
_computing_data_reduction 'Bruker SAINT'
_computing_molecular_graphics 'Bruker SHELXTL'
_computing_publication_material 'Bruker SHELXTL'
_computing_structure_refinement 'SHELXL-97 (Sheldrick, 1997)'
_computing_structure_solution 'SHELXS-97 (Sheldrick, 1990)'
_diffrn_ambient_temperature 298(2)
_diffrn_measured_fraction_theta_full 0.965
_diffrn_measured_fraction_theta_max 0.965
_diffrn_measurement_device_type 'ccd area detector'
_diffrn_measurement_method 'phi and omega scans'
_diffrn_radiation_monochromator graphite
_diffrn_radiation_source 'fine-focus sealed tube'
_diffrn_radiation_type MoK\a
_diffrn_radiation_wavelength 0.71073
_diffrn_reflns_av_R_equivalents 0.0518
_diffrn_reflns_av_sigmaI/netI 0.0548
_diffrn_reflns_limit_h_max 11
_diffrn_reflns_limit_h_min -12
_diffrn_reflns_limit_k_max 18
_diffrn_reflns_limit_k_min -11
_diffrn_reflns_limit_l_max 13
_diffrn_reflns_limit_l_min -13
_diffrn_reflns_number 8462
_diffrn_reflns_theta_full 28.24
_diffrn_reflns_theta_max 28.24
_diffrn_reflns_theta_min 2.21
_exptl_absorpt_coefficient_mu 0.128
_exptl_absorpt_correction_type none
_exptl_absorpt_process_details 'not applied'
_exptl_crystal_colour colorless
_exptl_crystal_density_diffrn 1.425
_exptl_crystal_density_method 'not measured'
_exptl_crystal_description plate
_exptl_crystal_F_000 604
_exptl_crystal_size_max 0.40
_exptl_crystal_size_mid 0.30
_exptl_crystal_size_min 0.15
_refine_diff_density_max 0.515
_refine_diff_density_min -0.388
_refine_diff_density_rms 0.054
_refine_ls_extinction_method none
_refine_ls_goodness_of_fit_ref 1.021
_refine_ls_hydrogen_treatment constr
_refine_ls_matrix_type full
_refine_ls_number_parameters 192
_refine_ls_number_reflns 3240
_refine_ls_number_restraints 0
_refine_ls_restrained_S_all 1.021
_refine_ls_R_factor_all 0.0880
_refine_ls_R_factor_gt 0.0529
_refine_ls_shift/su_max 0.000
_refine_ls_shift/su_mean 0.000
_refine_ls_structure_factor_coef Fsqd
_refine_ls_weighting_details 'calc w=1/[\s^2^(Fo^2^)+(0.0943P)^2^+0.0093P] where P=(Fo^2^+2Fc^2^)/3'
_refine_ls_weighting_scheme calc
_refine_ls_wR_factor_gt 0.1536
_refine_ls_wR_factor_ref 0.1716
_reflns_number_gt 1941
_reflns_number_total 3240
_reflns_threshold_expression >2sigma(I)
_cod_data_source_file cg0504915si20051107_091537.cif
_cod_data_source_block compound_4
_cod_original_sg_symbol_H-M P2(1)/c
_cod_database_code 4504712

loop_
_symmetry_equiv_pos_as_xyz
'x, y, z'
'-x, y+1/2, -z+1/2'
'-x, -y, -z'
'x, -y-1/2, z-1/2'

loop_
_atom_site_label
_atom_site_type_symbol
_atom_site_fract_x
_atom_site_fract_y
_atom_site_fract_z
_atom_site_U_iso_or_equiv
_atom_site_adp_type
_atom_site_occupancy
_atom_site_symmetry_multiplicity
_atom_site_calc_flag
_atom_site_refinement_flags
B2B B 0.8898(2) 0.19571(19) -0.0156(2) 0.0377(6) Uani 1 1 d .
B2A B 0.9696(2) 0.07751(18) 0.1351(2) 0.0351(5) Uani 1 1 d .
B1 B 0.7140(2) 0.13118(18) 0.1353(2) 0.0326(5) Uani 1 1 d .
B2D B 0.5428(2) 0.21606(19) 0.2727(2) 0.0373(5) Uani 1 1 d .
B2C B 0.4496(2) 0.10085(18) 0.1260(2) 0.0359(5) Uani 1 1 d .
O1A O 0.75232(13) 0.18837(11) 0.02371(13) 0.0387(4) Uani 1 1 d .
O2A O 0.92795(17) 0.24888(15) -0.11682(17) 0.0565(5) Uani 1 1 d .
H2A H 0.869(4) 0.273(3) -0.150(3) 0.085 Uiso 1 1 d .
O3A O 1.00183(13) 0.14601(11) 0.04564(14) 0.0404(4) Uani 1 1 d .
O2D O 1.07167(16) 0.01880(13) 0.18350(19) 0.0548(5) Uani 1 1 d .
H2D H 1.143(4) 0.026(2) 0.151(3) 0.082 Uiso 1 1 d .
O1B O 0.83102(14) 0.06637(10) 0.17294(14) 0.0370(4) Uani 1 1 d .
O1D O 0.68055(13) 0.19293(11) 0.24379(14) 0.0386(4) Uani 1 1 d .
O2C O 0.50949(16) 0.27996(14) 0.36320(17) 0.0532(5) Uani 1 1 d .
H2C H 0.567(3) 0.292(3) 0.398(3) 0.080 Uiso 1 1 d .
O3B O 0.42570(14) 0.17356(11) 0.20944(15) 0.0454(4) Uani 1 1 d .
O2B O 0.33300(14) 0.05405(13) 0.07405(17) 0.0504(5) Uani 1 1 d .
H2B H 0.3602 0.0155 0.0212 0.076 Uiso 1 1 calc R
O1C O 0.58596(13) 0.07435(10) 0.09677(13) 0.0371(4) Uani 1 1 d .
C1 C 0.1512(3) 0.1579(2) 0.6699(3) 0.0756(9) Uani 1 1 d .
H1AC H 0.1800 0.2214 0.6465 0.091 Uiso 1 1 calc R
H1BC H 0.0463 0.1547 0.6628 0.091 Uiso 1 1 calc R
C2 C 0.2139(5) 0.0886(4) 0.5777(4) 0.1189(16) Uani 1 1 d .
H2AC H 0.1738 0.0265 0.5940 0.143 Uiso 1 1 calc R
H2BC H 0.1839 0.1067 0.4908 0.143 Uiso 1 1 calc R
C3 C 0.3670(6) 0.0825(3) 0.5854(4) 0.1235(16) Uani 1 1 d .
H3AC H 0.3993 0.0685 0.6732 0.148 Uiso 1 1 calc R
H3BC H 0.4090 0.1424 0.5609 0.148 Uiso 1 1 calc R
C4 C 0.4188(6) 0.0012(4) 0.4920(5) 0.160(3) Uani 1 1 d .
H4AC H 0.3775 -0.0592 0.5155 0.192 Uiso 1 1 calc R
H4BC H 0.3897 0.0152 0.4035 0.192 Uiso 1 1 calc R
N1 N 0.1987(2) 0.13940(16) 0.8039(2) 0.0615(6) Uani 1 1 d .
H1CC H 0.1981 0.0774 0.8185 0.092 Uiso 1 1 calc R
H1DC H 0.1387 0.1679 0.8567 0.092 Uiso 1 1 calc R
H1EC H 0.2879 0.1617 0.8177 0.092 Uiso 1 1 calc R

loop_
_atom_site_aniso_label
_atom_site_aniso_U_11
_atom_site_aniso_U_22
_atom_site_aniso_U_33
_atom_site_aniso_U_23
_atom_site_aniso_U_13
_atom_site_aniso_U_12
B2B 0.0252(10) 0.0478(15) 0.0401(12) -0.0010(11) 0.0016(9) -0.0024(10)
B2A 0.0199(10) 0.0418(14) 0.0435(13) -0.0053(11) -0.0005(9) -0.0009(9)
B1 0.0208(9) 0.0407(13) 0.0364(11) -0.0040(10) 0.0029(8) 0.0005(9)
B2D 0.0267(10) 0.0480(15) 0.0375(12) -0.0050(11) 0.0031(9) 0.0008(10)
B2C 0.0217(10) 0.0460(14) 0.0403(13) -0.0029(11) 0.0030(9) 0.0002(9)
O1A 0.0222(6) 0.0536(10) 0.0403(8) 0.0066(7) 0.0021(6) 0.0038(6)
O2A 0.0320(8) 0.0789(14) 0.0589(11) 0.0261(10) 0.0073(7) 0.0013(8)
O3A 0.0202(6) 0.0514(9) 0.0496(8) 0.0068(8) 0.0028(6) -0.0011(6)
O2D 0.0257(8) 0.0605(12) 0.0785(13) 0.0183(10) 0.0059(8) 0.0076(7)
O1B 0.0219(7) 0.0449(9) 0.0443(8) 0.0063(7) 0.0037(6) 0.0021(6)
O1D 0.0228(7) 0.0526(10) 0.0406(8) -0.0114(7) 0.0020(6) -0.0004(6)
O2C 0.0321(8) 0.0705(12) 0.0571(11) -0.0280(9) 0.0017(7) 0.0038(8)
O3B 0.0217(6) 0.0586(10) 0.0560(9) -0.0192(8) 0.0021(6) 0.0033(6)
O2B 0.0210(7) 0.0655(12) 0.0650(11) -0.0264(9) 0.0045(7) -0.0031(7)
O1C 0.0203(6) 0.0478(9) 0.0432(8) -0.0099(7) 0.0036(6) -0.0005(6)
C1 0.0625(17) 0.075(2) 0.089(2) 0.0217(18) 0.0021(16) 0.0115(15)
C2 0.116(4) 0.162(5) 0.078(3) 0.033(3) -0.011(2) 0.019(3)
C3 0.162(5) 0.118(4) 0.094(3) 0.008(3) 0.050(3) 0.025(3)
C4 0.260(8) 0.110(3) 0.118(3) 0.028(3) 0.108(5) 0.066(5)
N1 0.0444(11) 0.0630(15) 0.0782(15) 0.0044(13) 0.0186(11) -0.0011(10)

loop_
_atom_type_symbol
_atom_type_description
_atom_type_scat_dispersion_real
_atom_type_scat_dispersion_imag
_atom_type_scat_source
C C 0.0033 0.0016 'International Tables Vol C Tables 4.2.6.8 and 6.1.1.4'
H H 0.0000 0.0000 'International Tables Vol C Tables 4.2.6.8 and 6.1.1.4'
B B 0.0013 0.0007 'International Tables Vol C Tables 4.2.6.8 and 6.1.1.4'
N N 0.0061 0.0033 'International Tables Vol C Tables 4.2.6.8 and 6.1.1.4'
O O 0.0106 0.0060 'International Tables Vol C Tables 4.2.6.8 and 6.1.1.4'

loop_
_geom_angle_atom_site_label_1
_geom_angle_atom_site_label_2
_geom_angle_atom_site_label_3
_geom_angle
_geom_angle_site_symmetry_1
O2A B2B O1A 123.5(2) .
O2A B2B O3A 115.42(18) .
O1A B2B O3A 121.0(2) .
O2D B2A O1B 118.4(2) .
O2D B2A O3A 121.36(18) .
O1B B2A O3A 120.18(18) .
O1B B1 O1D 109.99(16) .
O1B B1 O1A 111.15(15) .
O1D B1 O1A 110.08(18) .
O1B B1 O1C 108.07(17) .
O1D B1 O1C 110.14(15) .
O1A B1 O1C 107.36(16) .
O2C B2D O1D 123.73(19) .
O2C B2D O3B 115.39(18) .
O1D B2D O3B 120.9(2) .
O1C B2C O2B 120.3(2) .
O1C B2C O3B 121.37(18) .
O2B B2C O3B 118.32(17) .
B2B O1A B1 122.45(16) .
B2A O3A B2B 119.27(16) .
B2A O1B B1 123.00(17) .
B2D O1D B1 122.56(16) .
B2C O3B B2D 119.14(16) .
B2C O1C B1 122.03(17) .
N1 C1 C2 112.4(3) .
C3 C2 C1 114.2(4) .
C2 C3 C4 109.4(5) .
C4 C4 C3 105.6(7) 3_656

loop_
_geom_bond_atom_site_label_1
_geom_bond_atom_site_label_2
_geom_bond_distance
_geom_bond_site_symmetry_2
B2B O2A 1.350(3) .
B2B O1A 1.352(3) .
B2B O3A 1.387(3) .
B2A O2D 1.341(3) .
B2A O1B 1.361(2) .
B2A O3A 1.383(3) .
B1 O1B 1.460(3) .
B1 O1D 1.468(3) .
B1 O1A 1.468(3) .
B1 O1C 1.474(2) .
B2D O2C 1.348(3) .
B2D O1D 1.358(2) .
B2D O3B 1.384(3) .
B2C O1C 1.359(2) .
B2C O2B 1.359(3) .
B2C O3B 1.368(3) .
C1 N1 1.470(4) .
C1 C2 1.501(6) .
C2 C3 1.417(6) .
C3 C4 1.590(6) .
C4 C4 1.503(12) 3_656

loop_
_geom_hbond_atom_site_label_D
_geom_hbond_atom_site_label_H
_geom_hbond_atom_site_label_A
_geom_hbond_distance_DH
_geom_hbond_distance_HA
_geom_hbond_distance_DA
_geom_hbond_angle_DHA
_geom_hbond_site_symmetry_A
O2A H2A O1D 0.72(3) 2.09(3) 2.787(2) 165(4) 4_565
O2B H2B O1C 0.82 1.85 2.666(2) 177.5 3_655
O2C H2C O1A 0.66(3) 2.13(3) 2.785(2) 171(4) 4_566
O2D H2D O2B 0.76(3) 1.99(3) 2.751(2) 176(4) 1_655
N1 H1CC O1B 0.89 2.05 2.933(3) 170.0 3_656
N1 H1EC O2C 0.89 2.24 3.130(3) 176.9 4_566
N1 H1DC O2A 0.89 2.28 3.078(3) 148.6 1_456
N1 H1DC O3A 0.89 2.39 3.156(2) 143.7 1_456

loop_
_geom_torsion_atom_site_label_1
_geom_torsion_atom_site_label_2
_geom_torsion_atom_site_label_3
_geom_torsion_atom_site_label_4
_geom_torsion
_geom_torsion_site_symmetry_4
O2A B2B O1A B1 -179.0(2) .
O3A B2B O1A B1 2.5(3) .
O1B B1 O1A B2B -15.4(3) .
O1D B1 O1A B2B 106.7(2) .
O1C B1 O1A B2B -133.36(19) .
O2D B2A O3A B2B 170.6(2) .
O1B B2A O3A B2B -7.2(3) .
O2A B2B O3A B2A -168.8(2) .
O1A B2B O3A B2A 9.7(3) .
O2D B2A O1B B1 174.5(2) .
O3A B2A O1B B1 -7.6(3) .
O1D B1 O1B B2A -104.2(2) .
O1A B1 O1B B2A 18.0(3) .
O1C B1 O1B B2A 135.57(19) .
O2C B2D O1D B1 -173.0(2) .
O3B B2D O1D B1 7.4(3) .
O1B B1 O1D B2D -139.09(19) .
O1A B1 O1D B2D 98.1(2) .
O1C B1 O1D B2D -20.1(3) .
O1C B2C O3B B2D -5.0(3) .
O2B B2C O3B B2D 173.9(2) .
O2C B2D O3B B2C -173.2(2) .
O1D B2D O3B B2C 6.5(3) .
O2B B2C O1C B1 170.90(19) .
O3B B2C O1C B1 -10.2(3) .
O1B B1 O1C B2C 141.65(19) .
O1D B1 O1C B2C 21.5(3) .
O1A B1 O1C B2C -98.4(2) .
N1 C1 C2 C3 -54.9(5) .
C1 C2 C3 C4 175.3(3) .
C2 C3 C4 C4 -179.1(5) 3_656
